data_8106819
loop_
_publ_author_name
'Yang, Zhi-Jun'
'Ni, Tian-Jun'
'He, Guang-Jie'

_publ_section_title
;
 Crystal structure of catena-poly[tetraaqua-(\m
 2-4,4&#x2032;-bipyridine-k2 N:N&#x2032;)-zinc(II)] fumarate tetrahydrate,
 C14H26N2O12Zn
;
_journal_issue 1
_journal_name_full 'Zeitschrift f\"ur Kristallographie - New Crystal Structures'
_journal_page_first 183
_journal_page_last 184
_journal_paper_doi 10.1515/ncrs-2015-0076
_journal_volume 231
_journal_year 2016
_chemical_formula_moiety 'C10 H16 N2 O4 Zn, C4 H2 O4, 4(H2 O)'
_chemical_formula_sum 'C14 H26 N2 O12 Zn'
_chemical_formula_weight 479.74
_chemical_name_systematic
;
catena-[(\m2-4,4'-bipyridine)-tetra-aqua-zinc(ii) 
fumarate tetrahedrate]
;
_space_group_IT_number 2
_space_group_name_Hall '-P 1'
_space_group_name_H-M_alt 'P -1'
_symmetry_cell_setting triclinic
_symmetry_space_group_name_H-M 'P -1'
_atom_sites_solution_hydrogens geom
_atom_sites_solution_primary direct
_atom_sites_solution_secondary difmap
_cell_angle_alpha 79.374(13)
_cell_angle_beta 86.453(14)
_cell_angle_gamma 72.699(14)
_cell_formula_units_Z 1
_cell_length_a 7.051(9)
_cell_length_b 7.807(10)
_cell_length_c 9.752(12)
_cell_measurement_reflns_used 2617
_cell_measurement_temperature 296(2)
_cell_measurement_theta_max 18
_cell_measurement_theta_min 12
_cell_volume 503.7(11)
_computing_cell_refinement 'Bruker SMART (Bruker, 2007)'
_computing_data_collection 'Bruker SMART (Bruker, 2007)'
_computing_data_reduction 'Bruker SAINT (Bruker, 2007)'
_computing_molecular_graphics Diamond
_computing_publication_material 'Bruker SHELXTL'
_computing_structure_refinement 'SHELXL-97 (Sheldrick, 2008)'
_computing_structure_solution 'SHELXS-97 (Sheldrick, 2008)'
_diffrn_ambient_temperature 296(2)
_diffrn_detector_area_resol_mean 8.33
_diffrn_measured_fraction_theta_full 0.975
_diffrn_measured_fraction_theta_max 0.975
_diffrn_measurement_device_type 'CCD area detector'
_diffrn_measurement_method 'phi and omega scans'
_diffrn_radiation_monochromator graphite
_diffrn_radiation_source 'fine-focus sealed tube'
_diffrn_radiation_type MoK\a
_diffrn_radiation_wavelength 0.71073
_diffrn_reflns_av_R_equivalents 0.0181
_diffrn_reflns_av_sigmaI/netI 0.0314
_diffrn_reflns_limit_h_max 7
_diffrn_reflns_limit_h_min -8
_diffrn_reflns_limit_k_max 7
_diffrn_reflns_limit_k_min -9
_diffrn_reflns_limit_l_max 10
_diffrn_reflns_limit_l_min -11
_diffrn_reflns_number 2617
_diffrn_reflns_theta_full 25.05
_diffrn_reflns_theta_max 25.05
_diffrn_reflns_theta_min 2.12
_diffrn_standards_decay_% 0
_diffrn_standards_number 0
_exptl_absorpt_coefficient_mu 1.284
_exptl_absorpt_correction_T_max 0.82
_exptl_absorpt_correction_T_min 0.75
_exptl_absorpt_correction_type multi-scan
_exptl_absorpt_process_details 'SADABS (Bruker, 2007)'
_exptl_crystal_colour Colourless
_exptl_crystal_density_diffrn 1.581
_exptl_crystal_density_method 'not measured'
_exptl_crystal_description Block
_exptl_crystal_F_000 250
_exptl_crystal_size_max 0.20
_exptl_crystal_size_mid 0.16
_exptl_crystal_size_min 0.12
_refine_diff_density_max 0.270
_refine_diff_density_min -0.295
_refine_diff_density_rms 0.057
_refine_ls_extinction_coef 0.030(5)
_refine_ls_extinction_expression Fc^*^=kFc[1+0.001xFc^2^\l^3^/sin(2\q)]^-1/4^
_refine_ls_extinction_method SHELXL
_refine_ls_goodness_of_fit_ref 1.339
_refine_ls_hydrogen_treatment constr
_refine_ls_matrix_type full
_refine_ls_number_parameters 134
_refine_ls_number_reflns 1748
_refine_ls_number_restraints 0
_refine_ls_restrained_S_all 1.339
_refine_ls_R_factor_all 0.0315
_refine_ls_R_factor_gt 0.0296
_refine_ls_shift/su_max 0.000
_refine_ls_shift/su_mean 0.000
_refine_ls_structure_factor_coef Fsqd
_refine_ls_weighting_details 'calc w=1/[\s^2^(Fo^2^)+(0.0358P)^2^+0.0000P] where P=(Fo^2^+2Fc^2^)/3'
_refine_ls_weighting_scheme calc
_refine_ls_wR_factor_gt 0.0783
_refine_ls_wR_factor_ref 0.0797
_reflns_number_gt 1654
_reflns_number_total 1748
_reflns_threshold_expression >2sigma(I)
_cod_data_source_file suppl_ncrs-2015-0076_suppl.cif
_cod_data_source_block 1
_cod_depositor_comments
;
The following automatic conversions were performed:

data item '_exptl_absorpt_correction_type' value 'Multi-Scan' was
changed to 'multi-scan' in accordance with the built-in table derived
from the CIF Core dictionary named 'cif_core.dic' version 2.4.5 last
updated on 2014-11-21.

data item '_symmetry_cell_setting' value 'Triclinic' was changed to
'triclinic' in accordance with the built-in table derived from the
CIF Core dictionary named 'cif_core.dic' version 2.4.5 last updated
on 2014-11-21.

Automatic conversion script
Id: cif_fix_values 8738 2021-04-28 16:35:53Z antanas 
;
_cod_original_sg_symbol_H-M P-1
_cod_database_code 8106819

loop_
_symmetry_equiv_pos_as_xyz
'x, y, z'
'-x, -y, -z'

loop_
_atom_site_label
_atom_site_type_symbol
_atom_site_fract_x
_atom_site_fract_y
_atom_site_fract_z
_atom_site_U_iso_or_equiv
_atom_site_adp_type
_atom_site_occupancy
_atom_site_symmetry_multiplicity
_atom_site_calc_flag
_atom_site_refinement_flags
_atom_site_disorder_assembly
_atom_site_disorder_group
Zn1 Zn 0.5000 0.0000 0.5000 0.02604(17) Uani 1 2 d S . .
C1 C 0.5424(4) 0.1334(3) 0.1901(2) 0.0346(6) Uani 1 1 d . . .
H1 H 0.5825 0.0089 0.1892 0.042 Uiso 1 1 calc R . .
C2 C 0.5527(4) 0.2485(3) 0.0684(2) 0.0361(6) Uani 1 1 d . . .
H2 H 0.5983 0.2016 -0.0125 0.043 Uiso 1 1 calc R . .
C3 C 0.4950(3) 0.4357(3) 0.0647(2) 0.0267(5) Uani 1 1 d . . .
C4 C 0.4284(4) 0.4929(3) 0.1900(2) 0.0347(6) Uani 1 1 d . . .
H4 H 0.3883 0.6166 0.1941 0.042 Uiso 1 1 calc R . .
C5 C 0.4209(4) 0.3696(3) 0.3070(2) 0.0344(6) Uani 1 1 d . . .
H5 H 0.3736 0.4129 0.3890 0.041 Uiso 1 1 calc R . .
C6 C 0.9014(3) 0.6444(3) 0.1435(2) 0.0306(5) Uani 1 1 d . . .
C7 C 0.9639(4) 0.4948(3) 0.0621(2) 0.0348(6) Uani 1 1 d . . .
H7 H 0.9494 0.3826 0.1048 0.042 Uiso 1 1 calc R . .
N1 N 0.4781(3) 0.1895(2) 0.31044(19) 0.0282(4) Uani 1 1 d . . .
O1 O 0.8981(3) 0.8014(2) 0.08640(18) 0.0434(5) Uani 1 1 d . . .
O2 O 0.8555(3) 0.6021(2) 0.26881(18) 0.0473(5) Uani 1 1 d . . .
O1W O 0.7712(2) -0.1531(2) 0.43287(16) 0.0356(4) Uani 1 1 d . . .
H1WA H 0.7549 -0.2180 0.3844 0.043 Uiso 1 1 d R . .
H1WB H 0.8624 -0.1849 0.4854 0.043 Uiso 1 1 d R . .
O2W O 0.6564(2) 0.1487(2) 0.59131(17) 0.0346(4) Uani 1 1 d . . .
H2WB H 0.7310 0.1849 0.5330 0.041 Uiso 1 1 d R . .
H2WA H 0.7272 0.0834 0.6515 0.041 Uiso 1 1 d R . .
O3W O 0.0816(3) 0.0203(2) 0.18730(18) 0.0442(5) Uani 1 1 d . . .
H3WB H 0.0927 0.0825 0.1074 0.053 Uiso 1 1 d R . .
H3WA H 0.0058 -0.0375 0.1660 0.053 Uiso 1 1 d R . .
O4W O 0.9119(3) 0.2504(2) 0.39130(17) 0.0388(4) Uani 1 1 d . . .
H4WA H 0.9586 0.1774 0.3339 0.047 Uiso 1 1 d R . .
H4WB H 0.8818 0.3587 0.3480 0.047 Uiso 1 1 d R . .

loop_
_atom_site_aniso_label
_atom_site_aniso_U_11
_atom_site_aniso_U_22
_atom_site_aniso_U_33
_atom_site_aniso_U_23
_atom_site_aniso_U_13
_atom_site_aniso_U_12
Zn1 0.0333(3) 0.0226(2) 0.0207(2) -0.00173(14) 0.00128(15) -0.00752(16)
C1 0.0477(15) 0.0227(12) 0.0301(13) -0.0023(10) 0.0011(11) -0.0068(11)
C2 0.0521(16) 0.0295(12) 0.0241(12) -0.0060(10) 0.0058(11) -0.0083(11)
C3 0.0272(12) 0.0258(11) 0.0257(12) 0.0002(9) -0.0036(9) -0.0080(9)
C4 0.0489(15) 0.0216(11) 0.0314(13) -0.0032(10) 0.0024(11) -0.0085(10)
C5 0.0478(15) 0.0296(13) 0.0241(12) -0.0061(10) 0.0026(11) -0.0085(11)
C6 0.0347(13) 0.0287(12) 0.0316(13) -0.0096(10) 0.0007(10) -0.0117(10)
C7 0.0510(15) 0.0247(12) 0.0327(12) -0.0093(10) 0.0058(11) -0.0156(11)
N1 0.0326(11) 0.0267(10) 0.0240(10) -0.0024(8) 0.0000(8) -0.0082(8)
O1 0.0708(13) 0.0285(9) 0.0349(10) -0.0122(8) 0.0062(9) -0.0177(9)
O2 0.0774(14) 0.0355(10) 0.0331(10) -0.0145(8) 0.0177(9) -0.0209(10)
O1W 0.0357(10) 0.0387(9) 0.0313(9) -0.0153(8) -0.0031(7) -0.0029(7)
O2W 0.0423(10) 0.0324(9) 0.0310(9) -0.0043(7) -0.0004(7) -0.0147(7)
O3W 0.0633(12) 0.0414(10) 0.0344(10) -0.0010(8) -0.0095(9) -0.0265(9)
O4W 0.0471(11) 0.0341(9) 0.0347(9) -0.0014(7) -0.0017(8) -0.0138(8)

loop_
_atom_type_symbol
_atom_type_description
_atom_type_scat_dispersion_real
_atom_type_scat_dispersion_imag
_atom_type_scat_source
C C 0.0033 0.0016 'International Tables Vol C Tables 4.2.6.8 and 6.1.1.4'
H H 0.0000 0.0000 'International Tables Vol C Tables 4.2.6.8 and 6.1.1.4'
N N 0.0061 0.0033 'International Tables Vol C Tables 4.2.6.8 and 6.1.1.4'
O O 0.0106 0.0060 'International Tables Vol C Tables 4.2.6.8 and 6.1.1.4'
Zn Zn 0.2839 1.4301 'International Tables Vol C Tables 4.2.6.8 and 6.1.1.4'

loop_
_geom_angle_atom_site_label_1
_geom_angle_atom_site_label_2
_geom_angle_atom_site_label_3
_geom_angle
_geom_angle_site_symmetry_1
_geom_angle_site_symmetry_3
O1W Zn1 O1W 180.00(8) 2_656 .
O1W Zn1 N1 90.77(9) 2_656 .
O1W Zn1 N1 89.23(9) . .
O1W Zn1 N1 89.23(9) 2_656 2_656
O1W Zn1 N1 90.77(9) . 2_656
N1 Zn1 N1 180.0 . 2_656
O1W Zn1 O2W 91.69(11) 2_656 .
O1W Zn1 O2W 88.31(11) . .
N1 Zn1 O2W 89.42(11) . .
N1 Zn1 O2W 90.58(11) 2_656 .
O1W Zn1 O2W 88.31(11) 2_656 2_656
O1W Zn1 O2W 91.69(11) . 2_656
N1 Zn1 O2W 90.58(11) . 2_656
N1 Zn1 O2W 89.42(11) 2_656 2_656
O2W Zn1 O2W 180.00(6) . 2_656
N1 C1 C2 123.6(2) . .
N1 C1 H1 118.2 . .
C2 C1 H1 118.2 . .
C1 C2 C3 120.2(2) . .
C1 C2 H2 119.9 . .
C3 C2 H2 119.9 . .
C4 C3 C2 115.8(2) . .
C4 C3 C3 122.4(3) . 2_665
C2 C3 C3 121.8(3) . 2_665
C5 C4 C3 120.6(2) . .
C5 C4 H4 119.7 . .
C3 C4 H4 119.7 . .
N1 C5 C4 123.5(2) . .
N1 C5 H5 118.3 . .
C4 C5 H5 118.3 . .
O1 C6 O2 124.1(2) . .
O1 C6 C7 119.5(2) . .
O2 C6 C7 116.4(2) . .
C7 C7 C6 126.1(3) 2_765 .
C7 C7 H7 116.9 2_765 .
C6 C7 H7 116.9 . .
C1 N1 C5 116.3(2) . .
C1 N1 Zn1 120.96(17) . .
C5 N1 Zn1 122.33(16) . .
Zn1 O1W H1WA 110.1 . .
Zn1 O1W H1WB 117.9 . .
H1WA O1W H1WB 121.3 . .
Zn1 O2W H2WB 109.6 . .
Zn1 O2W H2WA 110.5 . .
H2WB O2W H2WA 104.9 . .
H3WB O3W H3WA 99.2 . .
H4WA O4W H4WB 109.5 . .

loop_
_geom_bond_atom_site_label_1
_geom_bond_atom_site_label_2
_geom_bond_distance
_geom_bond_site_symmetry_2
Zn1 O1W 2.071(2) 2_656
Zn1 O1W 2.071(2) .
Zn1 N1 2.126(3) .
Zn1 N1 2.126(3) 2_656
Zn1 O2W 2.149(2) .
Zn1 O2W 2.149(2) 2_656
C1 N1 1.335(3) .
C1 C2 1.362(3) .
C1 H1 0.9300 .
C2 C3 1.390(4) .
C2 H2 0.9300 .
C3 C4 1.385(3) .
C3 C3 1.472(4) 2_665
C4 C5 1.360(3) .
C4 H4 0.9300 .
C5 N1 1.337(3) .
C5 H5 0.9300 .
C6 O1 1.243(3) .
C6 O2 1.254(3) .
C6 C7 1.477(3) .
C7 C7 1.282(5) 2_765
C7 H7 0.9300 .
O1W H1WA 0.7891 .
O1W H1WB 0.7978 .
O2W H2WB 0.8200 .
O2W H2WA 0.7923 .
O3W H3WB 0.8513 .
O3W H3WA 0.8511 .
O4W H4WA 0.8544 .
O4W H4WB 0.8430 .

loop_
_geom_hbond_atom_site_label_D
_geom_hbond_atom_site_label_H
_geom_hbond_atom_site_label_A
_geom_hbond_distance_DH
_geom_hbond_distance_HA
_geom_hbond_distance_DA
_geom_hbond_angle_DHA
_geom_hbond_site_symmetry_A
O1W H1WA O2 0.79 1.91 2.627(3) 151.2 1_545
O1W H1WB O4W 0.80 1.94 2.737(3) 176.9 2_756
O2W H2WB O4W 0.82 1.93 2.743(3) 175.3 .
O2W H2WA O3W 0.79 2.02 2.794(3) 164.8 2_656
O3W H3WB O1 0.85 1.95 2.790(4) 171.2 2_665
O3W H3WA O1 0.85 1.94 2.767(3) 163.7 1_445
O4W H4WA O3W 0.85 2.04 2.892(4) 174.8 1_655
O4W H4WB O2 0.84 1.87 2.706(4) 169.4 .
